data_4515524
loop_
_publ_author_name
'Bagchi, Vivek'
'Kalra, Anshika'
'Das, Purak'
'Paraskevopoulou, Patrina'
'Gorla, Saidulu'
'Ai, Lin'
'Wang, Qiuwen'
'Mohapatra, Sudip'
'Choudhury, Amitava'
'Sun, Zhicheng'
'Cundari, Thomas R.'
'Stavropoulos, Pericles'

_publ_section_title
;
 Comparative Nitrene-Transfer Chemistry to Olefinic Substrates Mediated by
 a Library of Anionic Mn(II) Triphenylamido-Amine Reagents and M(II)
 Congeners (M = Fe, Co, Ni) Favoring Aromatic over Aliphatic Alkenes
;
_journal_issue 10
_journal_name_full 'ACS Catalysis'
_journal_page_first 9183
_journal_paper_doi 10.1021/acscatal.8b01941
_journal_volume 8
_journal_year 2018
_chemical_formula_sum 'C148 H198 Cl0 K4 Mn4 N20 O19'
_chemical_formula_weight 2937.42
_space_group_IT_number 2
_space_group_name_Hall '-P 1'
_space_group_name_H-M_alt 'P -1'
_symmetry_cell_setting triclinic
_symmetry_space_group_name_Hall '-P 1'
_symmetry_space_group_name_H-M 'P -1'
_atom_sites_solution_hydrogens geom
_atom_sites_solution_primary direct
_atom_sites_solution_secondary difmap
_audit_creation_method SHELXL-97
_cell_angle_alpha 89.650(4)
_cell_angle_beta 77.831(4)
_cell_angle_gamma 72.506(3)
_cell_formula_units_Z 1
_cell_length_a 12.421(3)
_cell_length_b 13.222(3)
_cell_length_c 24.754(5)
_cell_measurement_reflns_used 8407
_cell_measurement_temperature 293(2)
_cell_measurement_theta_max 28.04
_cell_measurement_theta_min 2.27
_cell_volume 3783.1(15)
_computing_cell_refinement 'Bruker SAINT (Bruker, 2008)'
_computing_data_collection 'Bruker SMART (Bruker, 2001)'
_computing_data_reduction 'Bruker SAINT'
_computing_molecular_graphics 'Bruker SHELXTL'
_computing_publication_material 'Bruker SHELXTL'
_computing_structure_refinement 'SHELXL-97 (Sheldrick, 2008)'
_computing_structure_solution 'SHELXS-97 (Sheldrick, 2008)'
_diffrn_ambient_temperature 293(2)
_diffrn_measured_fraction_theta_full 0.982
_diffrn_measured_fraction_theta_max 0.982
_diffrn_measurement_device_type 'Smart-Apex CCD area detector'
_diffrn_measurement_method 'omega scans'
_diffrn_radiation_monochromator graphite
_diffrn_radiation_source 'fine-focus sealed tube'
_diffrn_radiation_type MoK\a
_diffrn_radiation_wavelength 0.71073
_diffrn_reflns_av_R_equivalents 0.0700
_diffrn_reflns_av_sigmaI/netI 0.0961
_diffrn_reflns_limit_h_max 16
_diffrn_reflns_limit_h_min -16
_diffrn_reflns_limit_k_max 17
_diffrn_reflns_limit_k_min -17
_diffrn_reflns_limit_l_max 33
_diffrn_reflns_limit_l_min -32
_diffrn_reflns_number 46908
_diffrn_reflns_theta_full 28.35
_diffrn_reflns_theta_max 28.35
_diffrn_reflns_theta_min 1.69
_exptl_absorpt_coefficient_mu 0.505
_exptl_absorpt_correction_T_max 0.9900
_exptl_absorpt_correction_T_min 0.9801
_exptl_absorpt_correction_type multi-scan
_exptl_absorpt_process_details '(SADABS; Bruker, 2008)'
_exptl_crystal_colour Colorless
_exptl_crystal_density_diffrn 1.289
_exptl_crystal_density_method 'not measured'
_exptl_crystal_description broken
_exptl_crystal_F_000 1554
_exptl_crystal_size_max 0.04
_exptl_crystal_size_mid 0.03
_exptl_crystal_size_min 0.02
_refine_diff_density_max 1.663
_refine_diff_density_min -0.853
_refine_diff_density_rms 0.095
_refine_ls_extinction_method none
_refine_ls_goodness_of_fit_ref 1.027
_refine_ls_hydrogen_treatment constr
_refine_ls_matrix_type full
_refine_ls_number_parameters 911
_refine_ls_number_reflns 18601
_refine_ls_number_restraints 157
_refine_ls_restrained_S_all 1.081
_refine_ls_R_factor_all 0.0998
_refine_ls_R_factor_gt 0.0714
_refine_ls_shift/su_max 0.001
_refine_ls_shift/su_mean 0.000
_refine_ls_structure_factor_coef Fsqd
_refine_ls_weighting_details 'calc w=1/[\s^2^(Fo^2^)+(0.0894P)^2^+1.6055P] where P=(Fo^2^+2Fc^2^)/3'
_refine_ls_weighting_scheme calc
_refine_ls_wR_factor_gt 0.1764
_refine_ls_wR_factor_ref 0.1953
_reflns_number_gt 13176
_reflns_number_total 18601
_reflns_threshold_expression >2sigma(I)
_cod_data_source_file cs8b01941_si_007.cif
_cod_data_source_block 7L7Mn
_cod_depositor_comments
;
The following automatic conversions were performed:

data item '_exptl_absorpt_correction_type' value 'Multi-scan' was
changed to 'multi-scan' in accordance with the
/home/data/users/saulius/crontab/automatic-downloads/current/ACS/lib/dictionaries/cif_core.dic
dictionary named 'cif_core.dic' version 2.4.2 last updated on
2011-04-26.

Automatic conversion script
Id: cif_fix_values 6909 2019-04-08 15:41:33Z antanas 
;
_cod_original_cell_volume 3783.3(13)
_cod_original_sg_symbol_H-M 'P-1  '
_cod_database_code 4515524

loop_
_symmetry_equiv_pos_as_xyz
'x, y, z'
'-x, -y, -z'

loop_
_atom_site_label
_atom_site_type_symbol
_atom_site_fract_x
_atom_site_fract_y
_atom_site_fract_z
_atom_site_U_iso_or_equiv
_atom_site_adp_type
_atom_site_occupancy
_atom_site_symmetry_multiplicity
_atom_site_calc_flag
_atom_site_refinement_flags
_atom_site_disorder_assembly
_atom_site_disorder_group
Mn1 Mn 1.19614(4) 0.39584(3) 0.261455(18) 0.02144(12) Uani 1 1 d . . .
Mn2 Mn 0.87523(4) 0.62590(3) 0.294931(19) 0.02307(12) Uani 1 1 d . . .
K1 K 1.06763(7) 0.58165(7) 0.14632(4) 0.0500(2) Uani 1 1 d . . .
K2 K 0.60902(7) 0.86978(6) 0.51934(3) 0.03654(19) Uani 1 1 d . . .
N1 N 1.2613(2) 0.21068(18) 0.21412(10) 0.0225(5) Uani 1 1 d . . .
N2 N 1.2409(2) 0.27859(19) 0.32032(10) 0.0234(5) Uani 1 1 d . . .
N3 N 1.3452(2) 0.37640(19) 0.19590(11) 0.0257(5) Uani 1 1 d . . .
N4 N 1.0620(2) 0.37697(19) 0.22107(11) 0.0255(5) Uani 1 1 d . . .
N5 N 0.7895(2) 0.6771(2) 0.37875(11) 0.0270(6) Uani 1 1 d . . .
N6 N 0.7559(2) 0.7061(2) 0.24608(11) 0.0279(6) Uani 1 1 d . . .
N7 N 1.0243(2) 0.68270(19) 0.26652(10) 0.0235(5) Uani 1 1 d . . .
N8 N 0.8182(2) 0.83420(19) 0.31067(10) 0.0241(5) Uani 1 1 d . . .
N10 N 1.1301(6) 0.7478(10) -0.0216(3) 0.155(3) Uani 1 1 d U . .
O1 O 1.3197(2) 0.20949(17) 0.39467(10) 0.0352(5) Uani 1 1 d . . .
O2 O 1.2682(2) 0.53403(18) 0.16316(10) 0.0372(6) Uani 1 1 d . . .
O3 O 0.91208(18) 0.46430(16) 0.28913(9) 0.0280(5) Uani 1 1 d . . .
O4 O 0.8568(2) 0.59431(19) 0.17265(11) 0.0414(6) Uani 1 1 d . . .
O5 O 0.6346(2) 0.7153(2) 0.45318(10) 0.0451(7) Uani 1 1 d . . .
O6 O 1.13937(18) 0.54354(15) 0.30060(9) 0.0263(5) Uani 1 1 d . . .
O7 O 0.3858(2) 0.9397(2) 0.51628(16) 0.0684(10) Uani 1 1 d . . .
O8 O 1.0952(4) 0.6614(4) 0.05049(16) 0.1195(19) Uani 1 1 d U . .
O10 O 0.6227(4) 0.1061(3) 0.95731(17) 0.0894(12) Uani 1 1 d D . .
C1 C 1.4274(3) 0.2754(2) 0.19231(12) 0.0241(6) Uani 1 1 d . . .
C2 C 1.5461(3) 0.2568(3) 0.18388(14) 0.0317(7) Uani 1 1 d . . .
H2 H 1.5766 0.3125 0.1750 0.038 Uiso 1 1 calc R . .
C3 C 1.6198(3) 0.1564(3) 0.18842(15) 0.0356(8) Uani 1 1 d . . .
H3 H 1.6990 0.1456 0.1825 0.043 Uiso 1 1 calc R . .
C4 C 1.5767(3) 0.0722(3) 0.20167(15) 0.0350(8) Uani 1 1 d . . .
H4 H 1.6262 0.0054 0.2055 0.042 Uiso 1 1 calc R . .
C5 C 1.4584(3) 0.0886(2) 0.20920(13) 0.0293(7) Uani 1 1 d . . .
H5 H 1.4287 0.0323 0.2174 0.035 Uiso 1 1 calc R . .
C6 C 1.3849(3) 0.1890(2) 0.20447(12) 0.0233(6) Uani 1 1 d . . .
C7 C 1.2043(3) 0.1898(2) 0.31256(13) 0.0245(6) Uani 1 1 d . . .
C8 C 1.1551(3) 0.1359(3) 0.35517(14) 0.0335(7) Uani 1 1 d . . .
H8 H 1.1502 0.1556 0.3918 0.040 Uiso 1 1 calc R . .
C9 C 1.1138(3) 0.0542(3) 0.34354(16) 0.0390(8) Uani 1 1 d . . .
H9 H 1.0835 0.0184 0.3724 0.047 Uiso 1 1 calc R . .
C10 C 1.1169(3) 0.0253(3) 0.29031(16) 0.0375(8) Uani 1 1 d . . .
H10 H 1.0870 -0.0285 0.2831 0.045 Uiso 1 1 calc R . .
C11 C 1.1649(3) 0.0765(2) 0.24679(14) 0.0303(7) Uani 1 1 d . . .
H11 H 1.1674 0.0568 0.2104 0.036 Uiso 1 1 calc R . .
C12 C 1.2090(3) 0.1574(2) 0.25778(13) 0.0246(6) Uani 1 1 d . . .
C13 C 1.2118(3) 0.2298(2) 0.16643(13) 0.0260(6) Uani 1 1 d . . .
C14 C 1.2643(3) 0.1716(3) 0.11633(15) 0.0376(8) Uani 1 1 d . . .
H14 H 1.3332 0.1167 0.1134 0.045 Uiso 1 1 calc R . .
C15 C 1.2154(3) 0.1944(3) 0.07057(16) 0.0478(10) Uani 1 1 d . . .
H15 H 1.2514 0.1552 0.0371 0.057 Uiso 1 1 calc R . .
C16 C 1.1127(3) 0.2756(3) 0.07478(16) 0.0463(9) Uani 1 1 d . . .
H16 H 1.0797 0.2912 0.0441 0.056 Uiso 1 1 calc R . .
C17 C 1.0587(3) 0.3341(3) 0.12497(14) 0.0364(8) Uani 1 1 d . . .
H17 H 0.9897 0.3887 0.1275 0.044 Uiso 1 1 calc R . .
C18 C 1.1066(3) 0.3121(2) 0.17119(13) 0.0267(6) Uani 1 1 d . . .
C19 C 0.6681(3) 0.7967(2) 0.27281(13) 0.0266(6) Uani 1 1 d . . .
C20 C 0.5516(3) 0.8200(3) 0.27146(15) 0.0336(7) Uani 1 1 d . . .
H20 H 0.5294 0.7778 0.2488 0.040 Uiso 1 1 calc R . .
C21 C 0.4683(3) 0.9047(3) 0.30319(15) 0.0360(8) Uani 1 1 d . . .
H21 H 0.3912 0.9194 0.3013 0.043 Uiso 1 1 calc R . .
C22 C 0.4995(3) 0.9677(3) 0.33776(15) 0.0353(8) Uani 1 1 d . . .
H22 H 0.4437 1.0252 0.3587 0.042 Uiso 1 1 calc R . .
C23 C 0.6137(3) 0.9446(3) 0.34085(14) 0.0315(7) Uani 1 1 d . . .
H23 H 0.6344 0.9855 0.3649 0.038 Uiso 1 1 calc R . .
C24 C 0.6983(2) 0.8606(2) 0.30846(13) 0.0239(6) Uani 1 1 d . . .
C25 C 0.8944(3) 0.8600(2) 0.26437(12) 0.0236(6) Uani 1 1 d . . .
C26 C 0.8647(3) 0.9561(2) 0.24020(14) 0.0305(7) Uani 1 1 d . . .
H26 H 0.7933 1.0062 0.2541 0.037 Uiso 1 1 calc R . .
C27 C 0.9406(3) 0.9785(3) 0.19535(15) 0.0383(8) Uani 1 1 d . . .
H27 H 0.9199 1.0433 0.1792 0.046 Uiso 1 1 calc R . .
C28 C 1.0465(3) 0.9045(3) 0.17490(14) 0.0366(8) Uani 1 1 d . . .
H28 H 1.0977 0.9194 0.1451 0.044 Uiso 1 1 calc R . .
C29 C 1.0770(3) 0.8071(3) 0.19884(13) 0.0297(7) Uani 1 1 d . . .
H29 H 1.1482 0.7571 0.1844 0.036 Uiso 1 1 calc R . .
C30 C 1.0022(3) 0.7835(2) 0.24417(12) 0.0240(6) Uani 1 1 d . . .
C31 C 0.8285(3) 0.7560(2) 0.39917(13) 0.0260(6) Uani 1 1 d . . .
C32 C 0.8459(3) 0.8367(2) 0.36379(13) 0.0253(6) Uani 1 1 d . . .
C33 C 0.8913(3) 0.9127(2) 0.38041(14) 0.0301(7) Uani 1 1 d . . .
H33 H 0.9040 0.9648 0.3567 0.036 Uiso 1 1 calc R . .
C34 C 0.9175(3) 0.9108(3) 0.43208(14) 0.0368(8) Uani 1 1 d . . .
H34 H 0.9462 0.9624 0.4435 0.044 Uiso 1 1 calc R . .
C35 C 0.9008(3) 0.8317(3) 0.46690(14) 0.0384(8) Uani 1 1 d . . .
H35 H 0.9189 0.8303 0.5015 0.046 Uiso 1 1 calc R . .
C36 C 0.8576(3) 0.7550(3) 0.45065(14) 0.0354(8) Uani 1 1 d . . .
H36 H 0.8477 0.7020 0.4743 0.042 Uiso 1 1 calc R . .
C37 C 1.3432(3) 0.4448(2) 0.15639(14) 0.0294(7) Uani 1 1 d . . .
C38 C 1.4281(3) 0.4168(3) 0.10014(16) 0.0471(10) Uani 1 1 d . . .
H38 H 1.4771 0.3429 0.0990 0.057 Uiso 1 1 calc R . .
C39 C 1.3594(4) 0.4283(4) 0.05475(17) 0.0672(14) Uani 1 1 d . . .
H39A H 1.3140 0.5012 0.0545 0.101 Uiso 1 1 calc R . .
H39B H 1.3092 0.3847 0.0617 0.101 Uiso 1 1 calc R . .
H39C H 1.4119 0.4063 0.0195 0.101 Uiso 1 1 calc R . .
C40 C 1.5038(4) 0.4891(5) 0.0928(2) 0.0844(18) Uani 1 1 d . . .
H40A H 1.5605 0.4687 0.0587 0.127 Uiso 1 1 calc R . .
H40B H 1.5420 0.4831 0.1231 0.127 Uiso 1 1 calc R . .
H40C H 1.4567 0.5613 0.0921 0.127 Uiso 1 1 calc R . .
C41 C 1.2974(3) 0.2803(2) 0.36090(13) 0.0271(6) Uani 1 1 d . . .
C42 C 1.3427(3) 0.3745(3) 0.36328(14) 0.0339(8) Uani 1 1 d . . .
H42 H 1.2961 0.4329 0.3455 0.041 Uiso 1 1 calc R . .
C43 C 1.3334(5) 0.4129(4) 0.42234(18) 0.0610(12) Uani 1 1 d . . .
H43A H 1.3807 0.3577 0.4402 0.092 Uiso 1 1 calc R . .
H43B H 1.2543 0.4309 0.4423 0.092 Uiso 1 1 calc R . .
H43C H 1.3593 0.4745 0.4218 0.092 Uiso 1 1 calc R . .
C44 C 1.4669(4) 0.3438(4) 0.3302(2) 0.0629(13) Uani 1 1 d . . .
H44A H 1.5124 0.2818 0.3446 0.094 Uiso 1 1 calc R . .
H44B H 1.4979 0.4014 0.3331 0.094 Uiso 1 1 calc R . .
H44C H 1.4687 0.3289 0.2921 0.094 Uiso 1 1 calc R . .
C45 C 0.9549(3) 0.3947(2) 0.24939(13) 0.0252(6) Uani 1 1 d . . .
C46 C 0.8793(3) 0.3270(3) 0.23973(15) 0.0360(8) Uani 1 1 d . . .
H46 H 0.9215 0.2745 0.2088 0.043 Uiso 1 1 calc R . .
C47 C 0.8552(4) 0.2691(3) 0.29261(18) 0.0498(10) Uani 1 1 d . . .
H47A H 0.8112 0.3202 0.3227 0.075 Uiso 1 1 calc R . .
H47B H 0.9271 0.2287 0.3012 0.075 Uiso 1 1 calc R . .
H47C H 0.8121 0.2223 0.2870 0.075 Uiso 1 1 calc R . .
C48 C 0.7664(3) 0.3964(3) 0.22647(18) 0.0512(10) Uani 1 1 d . . .
H48A H 0.7258 0.4489 0.2563 0.077 Uiso 1 1 calc R . .
H48B H 0.7191 0.3529 0.2218 0.077 Uiso 1 1 calc R . .
H48C H 0.7832 0.4311 0.1930 0.077 Uiso 1 1 calc R . .
C49 C 0.6925(3) 0.6632(3) 0.40954(14) 0.0315(7) Uani 1 1 d . . .
C50 C 0.6488(3) 0.5794(3) 0.38795(15) 0.0391(8) Uani 1 1 d . . .
H50 H 0.7006 0.5465 0.3528 0.047 Uiso 1 1 calc R . .
C51 C 0.6447(5) 0.4955(4) 0.4286(3) 0.0795(18) Uani 1 1 d . . .
H51A H 0.7207 0.4627 0.4351 0.119 Uiso 1 1 calc R . .
H51B H 0.6179 0.4427 0.4140 0.119 Uiso 1 1 calc R . .
H51C H 0.5927 0.5272 0.4629 0.119 Uiso 1 1 calc R . .
C52 C 0.5277(5) 0.6306(4) 0.3784(3) 0.088(2) Uani 1 1 d . . .
H52A H 0.5060 0.5806 0.3585 0.132 Uiso 1 1 calc R . .
H52B H 0.5266 0.6919 0.3573 0.132 Uiso 1 1 calc R . .
H52C H 0.4740 0.6518 0.4134 0.132 Uiso 1 1 calc R . .
C53 C 0.7783(3) 0.6784(3) 0.19239(15) 0.0328(7) Uani 1 1 d . . .
C54 C 0.7199(4) 0.7501(3) 0.15146(17) 0.0517(11) Uani 1 1 d . . .
H54 H 0.6560 0.8089 0.1722 0.062 Uiso 1 1 calc R . .
C55 C 0.8082(5) 0.7953(5) 0.1148(2) 0.099(2) Uani 1 1 d . . .
H55A H 0.8668 0.7389 0.0915 0.149 Uiso 1 1 calc R . .
H55B H 0.8432 0.8282 0.1378 0.149 Uiso 1 1 calc R . .
H55C H 0.7697 0.8472 0.0923 0.149 Uiso 1 1 calc R . .
C56 C 0.6737(7) 0.6916(6) 0.1157(3) 0.133(3) Uani 1 1 d . . .
H56A H 0.7364 0.6364 0.0936 0.199 Uiso 1 1 calc R . .
H56B H 0.6344 0.7398 0.0919 0.199 Uiso 1 1 calc R . .
H56C H 0.6205 0.6608 0.1384 0.199 Uiso 1 1 calc R . .
C57 C 1.1186(3) 0.6384(2) 0.28562(12) 0.0240(6) Uani 1 1 d . . .
C58 C 1.2000(3) 0.6983(2) 0.29658(15) 0.0321(7) Uani 1 1 d . . .
H58 H 1.1736 0.7708 0.2849 0.039 Uiso 1 1 calc R . .
C59 C 1.1945(3) 0.7030(3) 0.35856(16) 0.0458(9) Uani 1 1 d . . .
H59A H 1.1162 0.7368 0.3780 0.069 Uiso 1 1 calc R . .
H59B H 1.2431 0.7429 0.3664 0.069 Uiso 1 1 calc R . .
H59C H 1.2208 0.6322 0.3704 0.069 Uiso 1 1 calc R . .
C60 C 1.3239(3) 0.6454(3) 0.26513(17) 0.0446(9) Uani 1 1 d . . .
H60A H 1.3494 0.5731 0.2750 0.067 Uiso 1 1 calc R . .
H60B H 1.3732 0.6830 0.2745 0.067 Uiso 1 1 calc R . .
H60C H 1.3272 0.6468 0.2260 0.067 Uiso 1 1 calc R . .
N9 N 0.2788(4) 0.8452(4) 0.5038(3) 0.0946(16) Uani 1 1 d U . .
C61 C 0.3261(7) 0.8120(5) 0.5807(3) 0.124(3) Uani 1 1 d DU . .
H61A H 0.3629 0.7376 0.5707 0.187 Uiso 1 1 calc R . .
H61B H 0.2476 0.8232 0.6001 0.187 Uiso 1 1 calc R . .
H61C H 0.3670 0.8364 0.6041 0.187 Uiso 1 1 calc R . .
C62 C 0.3276(5) 0.8786(4) 0.5242(4) 0.118(3) Uani 1 1 d DU . .
C63 C 0.2094(5) 0.7741(4) 0.5065(3) 0.0803(17) Uani 1 1 d U . .
H63A H 0.1654 0.7770 0.5437 0.121 Uiso 1 1 calc R . .
H63B H 0.2590 0.7029 0.4960 0.121 Uiso 1 1 calc R . .
H63C H 0.1577 0.7953 0.4818 0.121 Uiso 1 1 calc R . .
C64 C 0.2755(6) 0.9153(4) 0.4438(2) 0.0806(17) Uani 1 1 d U . .
H64A H 0.3420 0.8799 0.4155 0.121 Uiso 1 1 calc R . .
H64B H 0.2763 0.9861 0.4517 0.121 Uiso 1 1 calc R . .
H64C H 0.2064 0.9186 0.4315 0.121 Uiso 1 1 calc R . .
C65 C 1.1712(7) 0.5684(9) -0.0400(3) 0.190(6) Uani 1 1 d U . .
H65A H 1.1065 0.5547 -0.0506 0.286 Uiso 1 1 calc R . .
H65B H 1.2120 0.5078 -0.0228 0.286 Uiso 1 1 calc R . .
H65C H 1.2222 0.5814 -0.0724 0.286 Uiso 1 1 calc R . .
C66 C 1.1259(5) 0.6701(10) 0.0026(3) 0.144(4) Uani 1 1 d U . .
C67 C 1.1673(9) 0.7664(11) -0.0781(3) 0.203(6) Uani 1 1 d U . .
H67A H 1.1565 0.7140 -0.1013 0.305 Uiso 1 1 calc R . .
H67B H 1.2477 0.7618 -0.0855 0.305 Uiso 1 1 calc R . .
H67C H 1.1227 0.8359 -0.0857 0.305 Uiso 1 1 calc R . .
C68 C 1.0734(10) 0.8529(9) 0.0197(4) 0.172(4) Uani 1 1 d U . .
H68A H 1.0007 0.8929 0.0118 0.258 Uiso 1 1 calc R . .
H68B H 1.1246 0.8956 0.0148 0.258 Uiso 1 1 calc R . .
H68C H 1.0613 0.8326 0.0573 0.258 Uiso 1 1 calc R . .
C69 C 0.5876(6) 0.1385(5) 1.0136(3) 0.104(2) Uani 1 1 d D . .
H69A H 0.5061 0.1791 1.0221 0.125 Uiso 1 1 calc . . .
H69B H 0.6309 0.1839 1.0222 0.125 Uiso 1 1 calc . . .
C70 C 0.6069(7) 0.0455(6) 1.0473(3) 0.111(2) Uani 1 1 d D . .
H70A H 0.6884 0.0098 1.0418 0.166 Uiso 1 1 calc R . .
H70B H 0.5692 -0.0023 1.0365 0.166 Uiso 1 1 calc R . .
H70C H 0.5756 0.0682 1.0857 0.166 Uiso 1 1 calc R . .
C71 C 0.6221(5) 0.1478(5) 0.8645(3) 0.0895(18) Uani 1 1 d D . .
H71A H 0.5619 0.1158 0.8655 0.134 Uiso 1 1 calc R . .
H71B H 0.6961 0.0954 0.8517 0.134 Uiso 1 1 calc R . .
H71C H 0.6134 0.2044 0.8397 0.134 Uiso 1 1 calc R . .
C72 C 0.6146(6) 0.1909(5) 0.9209(3) 0.097(2) Uani 1 1 d D . .
H72A H 0.6770 0.2209 0.9206 0.117 Uiso 1 1 calc . . .
H72B H 0.5416 0.2465 0.9334 0.117 Uiso 1 1 calc . . .
O9 O 1.0000 0.5000 0.5000 0.0608(12) Uani 1 2 d SDU . .
C72A C 1.0317(19) 0.4953(19) 0.4400(6) 0.114(8) Uani 0.348(17) 1 d PDU A 1
H72C H 0.9978 0.5634 0.4259 0.171 Uiso 0.35 1 calc P A 1
H72D H 1.1150 0.4742 0.4268 0.171 Uiso 0.35 1 calc P A 1
C72B C 1.0545(10) 0.5603(10) 0.5179(5) 0.132(7) Uani 0.652(17) 1 d PDU . -1
H72E H 1.0396 0.6275 0.5004 0.198 Uiso 0.65 1 calc P A -1
H72F H 1.1372 0.5251 0.5097 0.198 Uiso 0.65 1 calc P A -1
C73 C 0.9890(7) 0.4235(7) 0.4252(3) 0.148(4) Uani 1 1 d DU . .
H73A H 1.0084 0.4127 0.3856 0.222 Uiso 1 1 calc R A 1
H73B H 0.9064 0.4471 0.4380 0.222 Uiso 1 1 calc R A 1
H73C H 1.0209 0.3580 0.4413 0.222 Uiso 1 1 calc R A 1

loop_
_atom_site_aniso_label
_atom_site_aniso_U_11
_atom_site_aniso_U_22
_atom_site_aniso_U_33
_atom_site_aniso_U_23
_atom_site_aniso_U_13
_atom_site_aniso_U_12
Mn1 0.0239(2) 0.0187(2) 0.0224(2) 0.00094(17) -0.00524(18) -0.00748(17)
Mn2 0.0241(2) 0.0212(2) 0.0245(3) -0.00047(17) -0.00447(18) -0.00843(17)
K1 0.0370(5) 0.0520(5) 0.0557(6) -0.0078(4) -0.0109(4) -0.0053(4)
K2 0.0420(4) 0.0304(4) 0.0384(4) -0.0002(3) -0.0137(3) -0.0095(3)
N1 0.0221(12) 0.0215(12) 0.0252(13) 0.0005(10) -0.0054(10) -0.0086(10)
N2 0.0276(13) 0.0209(12) 0.0223(13) 0.0015(10) -0.0045(10) -0.0090(10)
N3 0.0264(13) 0.0234(12) 0.0285(14) 0.0038(10) -0.0052(11) -0.0097(10)
N4 0.0258(13) 0.0245(12) 0.0258(14) -0.0030(10) -0.0066(11) -0.0063(10)
N5 0.0317(14) 0.0278(13) 0.0239(14) 0.0002(10) -0.0040(11) -0.0139(11)
N6 0.0270(13) 0.0240(13) 0.0339(15) -0.0006(11) -0.0114(12) -0.0062(10)
N7 0.0227(12) 0.0219(12) 0.0244(13) -0.0014(10) -0.0022(10) -0.0065(10)
N8 0.0216(12) 0.0259(12) 0.0244(13) -0.0010(10) -0.0030(10) -0.0081(10)
N10 0.104(5) 0.326(11) 0.076(4) 0.052(5) -0.031(4) -0.121(7)
O1 0.0523(15) 0.0251(11) 0.0329(13) 0.0081(9) -0.0183(11) -0.0128(10)
O2 0.0383(13) 0.0270(12) 0.0417(14) 0.0080(10) -0.0080(11) -0.0036(10)
O3 0.0305(11) 0.0231(10) 0.0294(12) -0.0025(9) -0.0028(9) -0.0088(9)
O4 0.0394(14) 0.0333(13) 0.0439(15) -0.0064(11) -0.0086(12) -0.0001(10)
O5 0.0476(15) 0.0520(16) 0.0361(15) -0.0144(12) 0.0116(12) -0.0296(13)
O6 0.0301(11) 0.0205(10) 0.0287(12) -0.0012(8) -0.0066(9) -0.0082(8)
O7 0.0369(15) 0.0324(14) 0.135(3) -0.0083(16) -0.0112(17) -0.0152(12)
O8 0.098(3) 0.167(5) 0.043(2) 0.004(2) -0.005(2) 0.027(3)
O10 0.099(3) 0.065(2) 0.085(3) -0.011(2) -0.012(2) -0.002(2)
C1 0.0264(15) 0.0250(14) 0.0221(15) 0.0026(11) -0.0063(12) -0.0089(12)
C2 0.0287(16) 0.0331(17) 0.0360(19) 0.0092(14) -0.0077(14) -0.0129(13)
C3 0.0232(16) 0.0423(19) 0.040(2) 0.0102(15) -0.0074(14) -0.0075(14)
C4 0.0318(17) 0.0293(17) 0.040(2) 0.0049(14) -0.0089(15) -0.0023(13)
C5 0.0311(17) 0.0244(15) 0.0319(17) 0.0028(13) -0.0077(14) -0.0068(13)
C6 0.0235(14) 0.0250(14) 0.0212(15) 0.0006(11) -0.0046(12) -0.0073(11)
C7 0.0257(15) 0.0195(14) 0.0279(16) 0.0022(12) -0.0041(12) -0.0076(11)
C8 0.0389(19) 0.0358(18) 0.0296(18) 0.0069(14) -0.0055(14) -0.0184(15)
C9 0.040(2) 0.0387(19) 0.046(2) 0.0143(16) -0.0098(16) -0.0239(16)
C10 0.0358(18) 0.0258(16) 0.057(2) 0.0071(15) -0.0118(17) -0.0175(14)
C11 0.0302(16) 0.0263(15) 0.0363(19) -0.0041(13) -0.0081(14) -0.0108(13)
C12 0.0230(14) 0.0215(14) 0.0294(16) 0.0021(12) -0.0032(12) -0.0085(11)
C13 0.0269(15) 0.0280(15) 0.0246(16) 0.0005(12) -0.0055(12) -0.0108(12)
C14 0.0331(18) 0.0395(19) 0.0348(19) -0.0102(15) -0.0066(15) -0.0035(14)
C15 0.043(2) 0.064(3) 0.029(2) -0.0176(18) -0.0075(16) -0.0056(19)
C16 0.044(2) 0.066(3) 0.030(2) -0.0070(17) -0.0176(17) -0.0123(19)
C17 0.0323(18) 0.044(2) 0.0311(18) -0.0044(15) -0.0112(15) -0.0055(15)
C18 0.0285(16) 0.0287(15) 0.0249(16) -0.0032(12) -0.0062(13) -0.0112(12)
C19 0.0258(15) 0.0217(14) 0.0331(17) 0.0039(12) -0.0075(13) -0.0079(12)
C20 0.0301(17) 0.0342(17) 0.039(2) 0.0083(14) -0.0104(15) -0.0116(14)
C21 0.0216(16) 0.046(2) 0.039(2) 0.0109(16) -0.0057(14) -0.0089(14)
C22 0.0248(16) 0.0369(18) 0.0355(19) 0.0019(15) 0.0017(14) -0.0025(13)
C23 0.0295(17) 0.0288(16) 0.0331(18) 0.0000(13) -0.0007(14) -0.0085(13)
C24 0.0197(14) 0.0227(14) 0.0288(16) 0.0040(12) -0.0035(12) -0.0072(11)
C25 0.0229(14) 0.0252(14) 0.0244(15) -0.0010(12) -0.0055(12) -0.0094(11)
C26 0.0268(16) 0.0274(16) 0.0384(19) 0.0036(13) -0.0094(14) -0.0085(13)
C27 0.0390(19) 0.0350(18) 0.045(2) 0.0168(16) -0.0144(16) -0.0141(15)
C28 0.0355(19) 0.045(2) 0.0312(19) 0.0099(15) -0.0032(15) -0.0178(16)
C29 0.0243(15) 0.0324(16) 0.0312(18) -0.0004(13) -0.0028(13) -0.0092(13)
C30 0.0244(15) 0.0242(14) 0.0247(15) -0.0004(12) -0.0066(12) -0.0083(11)
C31 0.0241(15) 0.0298(15) 0.0242(16) -0.0026(12) -0.0003(12) -0.0115(12)
C32 0.0226(15) 0.0263(15) 0.0252(16) -0.0045(12) -0.0004(12) -0.0078(12)
C33 0.0284(16) 0.0285(16) 0.0320(18) -0.0075(13) 0.0015(13) -0.0122(13)
C34 0.0325(18) 0.048(2) 0.0335(19) -0.0153(15) -0.0005(15) -0.0211(15)
C35 0.0341(18) 0.062(2) 0.0227(17) -0.0083(16) -0.0036(14) -0.0212(17)
C36 0.0371(19) 0.047(2) 0.0261(17) 0.0021(15) -0.0043(14) -0.0211(16)
C37 0.0299(16) 0.0279(16) 0.0321(18) 0.0073(13) -0.0080(14) -0.0104(13)
C38 0.042(2) 0.048(2) 0.036(2) 0.0206(17) 0.0038(16) 0.0016(17)
C39 0.076(3) 0.074(3) 0.030(2) 0.011(2) -0.006(2) 0.005(3)
C40 0.060(3) 0.097(4) 0.092(4) 0.047(3) 0.005(3) -0.034(3)
C41 0.0301(16) 0.0230(14) 0.0286(17) -0.0007(12) -0.0065(13) -0.0088(12)
C42 0.049(2) 0.0293(16) 0.0341(19) 0.0079(14) -0.0216(16) -0.0196(15)
C43 0.099(4) 0.054(3) 0.050(3) -0.002(2) -0.024(2) -0.047(3)
C44 0.060(3) 0.082(3) 0.062(3) -0.004(2) -0.012(2) -0.046(3)
C45 0.0264(15) 0.0219(14) 0.0282(16) 0.0007(12) -0.0064(13) -0.0086(12)
C46 0.0306(17) 0.0352(18) 0.044(2) -0.0124(15) -0.0011(15) -0.0172(14)
C47 0.050(2) 0.039(2) 0.063(3) 0.0019(18) -0.001(2) -0.0264(18)
C48 0.039(2) 0.066(3) 0.059(3) -0.006(2) -0.0167(19) -0.027(2)
C49 0.0356(18) 0.0302(16) 0.0296(18) 0.0029(13) -0.0028(14) -0.0144(14)
C50 0.042(2) 0.042(2) 0.037(2) -0.0072(15) 0.0024(16) -0.0252(16)
C51 0.105(4) 0.041(2) 0.130(5) 0.039(3) -0.072(4) -0.047(3)
C52 0.102(4) 0.066(3) 0.144(5) 0.055(3) -0.085(4) -0.059(3)
C53 0.0311(17) 0.0316(17) 0.0381(19) 0.0014(14) -0.0113(15) -0.0103(14)
C54 0.050(2) 0.057(3) 0.038(2) -0.0030(18) -0.0190(19) 0.0043(19)
C55 0.080(4) 0.117(5) 0.063(4) 0.045(3) 0.001(3) 0.013(4)
C56 0.148(7) 0.113(6) 0.144(7) -0.038(5) -0.116(6) 0.008(5)
C57 0.0248(15) 0.0209(14) 0.0240(16) -0.0050(11) -0.0033(12) -0.0049(11)
C58 0.0349(18) 0.0223(15) 0.046(2) 0.0026(14) -0.0175(15) -0.0126(13)
C59 0.046(2) 0.047(2) 0.049(2) -0.0135(18) -0.0162(18) -0.0158(18)
C60 0.037(2) 0.053(2) 0.054(2) 0.0047(18) -0.0110(18) -0.0273(18)
N9 0.062(3) 0.074(3) 0.149(4) -0.049(3) -0.006(3) -0.032(2)
C61 0.180(8) 0.077(4) 0.175(7) 0.072(5) -0.114(7) -0.075(5)
C62 0.057(3) 0.050(3) 0.228(8) -0.051(4) 0.013(4) -0.020(3)
C63 0.094(4) 0.079(4) 0.103(4) 0.026(3) -0.047(3) -0.060(3)
C64 0.117(5) 0.083(4) 0.060(3) -0.005(3) -0.015(3) -0.059(4)
C65 0.102(6) 0.297(13) 0.094(6) -0.097(7) -0.056(5) 0.080(7)
C66 0.046(3) 0.304(12) 0.061(4) 0.028(6) -0.014(3) -0.022(5)
C67 0.187(9) 0.439(19) 0.059(4) 0.025(7) -0.006(5) -0.222(11)
C68 0.208(11) 0.247(12) 0.115(7) 0.055(7) -0.052(7) -0.138(10)
C69 0.113(5) 0.099(5) 0.086(5) -0.027(4) -0.039(4) -0.001(4)
C70 0.136(6) 0.116(6) 0.061(4) -0.008(4) -0.024(4) -0.009(5)
C71 0.080(4) 0.086(4) 0.087(4) -0.001(3) 0.001(3) -0.016(3)
C72 0.096(5) 0.060(4) 0.127(6) 0.000(4) -0.039(4) -0.002(3)
O9 0.055(3) 0.053(3) 0.059(3) 0.006(2) 0.007(2) -0.007(2)
C72A 0.109(14) 0.178(19) 0.070(8) -0.048(12) -0.022(10) -0.065(13)
C72B 0.114(10) 0.170(12) 0.089(9) -0.072(8) -0.059(7) 0.016(8)
C73 0.126(7) 0.159(8) 0.072(5) 0.004(5) 0.027(5) 0.051(6)

loop_
_atom_type_symbol
_atom_type_description
_atom_type_scat_dispersion_real
_atom_type_scat_dispersion_imag
_atom_type_scat_source
C C 0.0033 0.0016 'International Tables Vol C Tables 4.2.6.8 and 6.1.1.4'
H H 0.0000 0.0000 'International Tables Vol C Tables 4.2.6.8 and 6.1.1.4'
N N 0.0061 0.0033 'International Tables Vol C Tables 4.2.6.8 and 6.1.1.4'
O O 0.0106 0.0060 'International Tables Vol C Tables 4.2.6.8 and 6.1.1.4'
Mn Mn 0.3368 0.7283 'International Tables Vol C Tables 4.2.6.8 and 6.1.1.4'
Cl Cl 0.1484 0.1585 'International Tables Vol C Tables 4.2.6.8 and 6.1.1.4'
K K 0.2009 0.2494 'International Tables Vol C Tables 4.2.6.8 and 6.1.1.4'

loop_
_geom_angle_atom_site_label_1
_geom_angle_atom_site_label_2
_geom_angle_atom_site_label_3
_geom_angle
_geom_angle_site_symmetry_1
_geom_angle_site_symmetry_3
O6 Mn1 N3 112.08(9) . .
O6 Mn1 N2 109.26(9) . .
N3 Mn1 N2 108.36(10) . .
O6 Mn1 N4 108.44(9) . .
N3 Mn1 N4 105.15(10) . .
N2 Mn1 N4 113.57(10) . .
O6 Mn1 N1 178.27(8) . .
N3 Mn1 N1 69.61(9) . .
N2 Mn1 N1 70.22(9) . .
N4 Mn1 N1 70.51(8) . .
O3 Mn2 N5 106.66(9) . .
O3 Mn2 N6 113.26(9) . .
N5 Mn2 N6 105.54(10) . .
O3 Mn2 N7 114.58(9) . .
N5 Mn2 N7 112.87(10) . .
N6 Mn2 N7 103.69(10) . .
O3 Mn2 N8 175.36(8) . .
N5 Mn2 N8 68.73(9) . .
N6 Mn2 N8 68.32(9) . .
N7 Mn2 N8 68.60(8) . .
O2 K1 O4 153.30(9) . .
O2 K1 O8 101.37(12) . .
O4 K1 O8 105.33(13) . .
O2 K1 N7 77.75(8) . .
O4 K1 N7 84.31(8) . .
O8 K1 N7 131.45(14) . .
O2 K1 N4 81.31(7) . .
O4 K1 N4 75.81(8) . .
O8 K1 N4 149.97(13) . .
N7 K1 N4 78.52(7) . .
O5 K2 O1 106.86(9) . 2_766
O5 K2 O7 89.22(9) . .
O1 K2 O7 122.76(11) 2_766 .
O5 K2 O7 121.89(11) . 2_676
O1 K2 O7 124.53(10) 2_766 2_676
O7 K2 O7 84.84(9) . 2_676
O5 K2 C36 62.16(9) . .
O1 K2 C36 87.25(9) 2_766 .
O7 K2 C36 144.64(11) . .
O7 K2 C36 92.96(10) 2_676 .
O5 K2 C62 77.89(12) . .
O1 K2 C62 112.39(16) 2_766 .
O7 K2 C62 18.04(12) . .
O7 K2 C62 102.74(13) 2_676 .
C36 K2 C62 139.40(13) . .
O5 K2 C35 85.30(8) . .
O1 K2 C35 83.04(9) 2_766 .
O7 K2 C35 154.03(10) . .
O7 K2 C35 76.70(9) 2_676 .
C36 K2 C35 23.42(9) . .
C62 K2 C35 159.81(15) . .
O5 K2 K2 110.47(8) . 2_676
O1 K2 K2 138.64(6) 2_766 2_676
O7 K2 K2 42.57(6) . 2_676
O7 K2 K2 42.27(6) 2_676 2_676
C36 K2 K2 125.86(7) . 2_676
C62 K2 K2 60.50(11) . 2_676
C35 K2 K2 116.80(7) . 2_676
C13 N1 C12 117.5(2) . .
C13 N1 C6 116.3(2) . .
C12 N1 C6 117.0(2) . .
C13 N1 Mn1 101.85(17) . .
C12 N1 Mn1 99.05(17) . .
C6 N1 Mn1 99.60(16) . .
C41 N2 C7 119.1(2) . .
C41 N2 Mn1 128.9(2) . .
C7 N2 Mn1 111.93(18) . .
C37 N3 C1 124.7(3) . .
C37 N3 Mn1 120.3(2) . .
C1 N3 Mn1 113.19(18) . .
C45 N4 C18 122.3(3) . .
C45 N4 Mn1 120.7(2) . .
C18 N4 Mn1 113.55(19) . .
C45 N4 K1 107.44(18) . .
C18 N4 K1 87.67(17) . .
Mn1 N4 K1 92.56(8) . .
C49 N5 C31 116.3(3) . .
C49 N5 Mn2 130.3(2) . .
C31 N5 Mn2 111.81(18) . .
C53 N6 C19 124.8(3) . .
C53 N6 Mn2 119.4(2) . .
C19 N6 Mn2 115.0(2) . .
C57 N7 C30 122.5(2) . .
C57 N7 Mn2 117.78(19) . .
C30 N7 Mn2 116.56(18) . .
C57 N7 K1 107.23(18) . .
C30 N7 K1 88.29(17) . .
Mn2 N7 K1 91.78(8) . .
C32 N8 C25 117.4(2) . .
C32 N8 C24 118.0(2) . .
C25 N8 C24 117.0(2) . .
C32 N8 Mn2 97.49(16) . .
C25 N8 Mn2 101.66(17) . .
C24 N8 Mn2 98.72(17) . .
C66 N10 C67 133.9(12) . .
C66 N10 C68 110.7(8) . .
C67 N10 C68 115.3(10) . .
C41 O1 K2 154.9(2) . 2_766
C37 O2 K1 127.9(2) . .
C45 O3 Mn2 133.8(2) . .
C53 O4 K1 123.2(2) . .
C49 O5 K2 145.8(2) . .
C57 O6 Mn1 135.84(19) . .
C62 O7 K2 119.6(4) . .
C62 O7 K2 144.5(4) . 2_676
K2 O7 K2 95.16(9) . 2_676
C66 O8 K1 162.0(7) . .
C69 O10 C72 114.6(5) . .
C2 C1 C6 117.9(3) . .
C2 C1 N3 124.8(3) . .
C6 C1 N3 117.0(3) . .
C3 C2 C1 121.0(3) . .
C3 C2 H2 119.5 . .
C1 C2 H2 119.5 . .
C4 C3 C2 120.6(3) . .
C4 C3 H3 119.7 . .
C2 C3 H3 119.7 . .
C3 C4 C5 119.3(3) . .
C3 C4 H4 120.4 . .
C5 C4 H4 120.4 . .
C6 C5 C4 120.0(3) . .
C6 C5 H5 120.0 . .
C4 C5 H5 120.0 . .
C5 C6 C1 121.2(3) . .
C5 C6 N1 122.0(3) . .
C1 C6 N1 116.8(3) . .
C8 C7 N2 125.3(3) . .
C8 C7 C12 117.2(3) . .
N2 C7 C12 117.4(3) . .
C9 C8 C7 121.2(3) . .
C9 C8 H8 119.4 . .
C7 C8 H8 119.4 . .
C10 C9 C8 120.9(3) . .
C10 C9 H9 119.6 . .
C8 C9 H9 119.6 . .
C9 C10 C11 119.9(3) . .
C9 C10 H10 120.0 . .
C11 C10 H10 120.0 . .
C12 C11 C10 119.9(3) . .
C12 C11 H11 120.1 . .
C10 C11 H11 120.1 . .
C11 C12 C7 121.0(3) . .
C11 C12 N1 121.6(3) . .
C7 C12 N1 117.4(3) . .
C14 C13 C18 119.8(3) . .
C14 C13 N1 122.4(3) . .
C18 C13 N1 117.8(3) . .
C15 C14 C13 120.7(3) . .
C15 C14 H14 119.6 . .
C13 C14 H14 119.6 . .
C16 C15 C14 119.8(3) . .
C16 C15 H15 120.1 . .
C14 C15 H15 120.1 . .
C15 C16 C17 120.0(3) . .
C15 C16 H16 120.0 . .
C17 C16 H16 120.0 . .
C18 C17 C16 120.8(3) . .
C18 C17 H17 119.6 . .
C16 C17 H17 119.6 . .
C17 C18 C13 118.8(3) . .
C17 C18 N4 122.6(3) . .
C13 C18 N4 118.0(3) . .
C20 C19 C24 117.9(3) . .
C20 C19 N6 124.4(3) . .
C24 C19 N6 117.2(3) . .
C21 C20 C19 121.3(3) . .
C21 C20 H20 119.4 . .
C19 C20 H20 119.4 . .
C20 C21 C22 120.2(3) . .
C20 C21 H21 119.9 . .
C22 C21 H21 119.9 . .
C23 C22 C21 119.6(3) . .
C23 C22 H22 120.2 . .
C21 C22 H22 120.2 . .
C22 C23 C24 120.7(3) . .
C22 C23 H23 119.7 . .
C24 C23 H23 119.7 . .
C23 C24 C19 120.4(3) . .
C23 C24 N8 122.2(3) . .
C19 C24 N8 117.5(3) . .
C26 C25 C30 120.5(3) . .
C26 C25 N8 122.1(3) . .
C30 C25 N8 117.4(3) . .
C25 C26 C27 120.6(3) . .
C25 C26 H26 119.7 . .
C27 C26 H26 119.7 . .
C28 C27 C26 119.7(3) . .
C28 C27 H27 120.2 . .
C26 C27 H27 120.2 . .
C27 C28 C29 120.1(3) . .
C27 C28 H28 119.9 . .
C29 C28 H28 119.9 . .
C28 C29 C30 121.0(3) . .
C28 C29 H29 119.5 . .
C30 C29 H29 119.5 . .
C29 C30 C25 118.1(3) . .
C29 C30 N7 123.0(3) . .
C25 C30 N7 118.5(3) . .
C36 C31 N5 123.7(3) . .
C36 C31 C32 118.4(3) . .
N5 C31 C32 117.8(3) . .
C33 C32 C31 120.2(3) . .
C33 C32 N8 122.6(3) . .
C31 C32 N8 117.2(3) . .
C34 C33 C32 120.1(3) . .
C34 C33 H33 120.0 . .
C32 C33 H33 120.0 . .
C33 C34 C35 119.9(3) . .
C33 C34 H34 120.1 . .
C35 C34 H34 120.1 . .
C36 C35 C34 120.6(3) . .
C36 C35 K2 64.11(19) . .
C34 C35 K2 111.1(2) . .
C36 C35 H35 119.7 . .
C34 C35 H35 119.7 . .
K2 C35 H35 94.4 . .
C35 C36 C31 120.8(3) . .
C35 C36 K2 92.5(2) . .
C31 C36 K2 96.9(2) . .
C35 C36 H36 119.6 . .
C31 C36 H36 119.6 . .
K2 C36 H36 80.5 . .
O2 C37 N3 120.8(3) . .
O2 C37 C38 117.2(3) . .
N3 C37 C38 122.0(3) . .
C40 C38 C39 111.5(4) . .
C40 C38 C37 109.2(4) . .
C39 C38 C37 108.8(3) . .
C40 C38 H38 109.1 . .
C39 C38 H38 109.1 . .
C37 C38 H38 109.1 . .
C38 C39 H39A 109.5 . .
C38 C39 H39B 109.5 . .
H39A C39 H39B 109.5 . .
C38 C39 H39C 109.5 . .
H39A C39 H39C 109.5 . .
H39B C39 H39C 109.5 . .
C38 C40 H40A 109.5 . .
C38 C40 H40B 109.5 . .
H40A C40 H40B 109.5 . .
C38 C40 H40C 109.5 . .
H40A C40 H40C 109.5 . .
H40B C40 H40C 109.5 . .
O1 C41 N2 125.9(3) . .
O1 C41 C42 118.3(3) . .
N2 C41 C42 115.7(3) . .
C41 C42 C44 108.7(3) . .
C41 C42 C43 112.4(3) . .
C44 C42 C43 111.4(3) . .
C41 C42 H42 108.1 . .
C44 C42 H42 108.1 . .
C43 C42 H42 108.1 . .
C42 C43 H43A 109.5 . .
C42 C43 H43B 109.5 . .
H43A C43 H43B 109.5 . .
C42 C43 H43C 109.5 . .
H43A C43 H43C 109.5 . .
H43B C43 H43C 109.5 . .
C42 C44 H44A 109.5 . .
C42 C44 H44B 109.5 . .
H44A C44 H44B 109.5 . .
C42 C44 H44C 109.5 . .
H44A C44 H44C 109.5 . .
H44B C44 H44C 109.5 . .
O3 C45 N4 121.0(3) . .
O3 C45 C46 116.2(3) . .
N4 C45 C46 122.6(3) . .
C48 C46 C45 110.7(3) . .
C48 C46 C47 110.7(3) . .
C45 C46 C47 107.4(3) . .
C48 C46 H46 109.3 . .
C45 C46 H46 109.3 . .
C47 C46 H46 109.3 . .
C46 C47 H47A 109.5 . .
C46 C47 H47B 109.5 . .
H47A C47 H47B 109.5 . .
C46 C47 H47C 109.5 . .
H47A C47 H47C 109.5 . .
H47B C47 H47C 109.5 . .
C46 C48 H48A 109.5 . .
C46 C48 H48B 109.5 . .
H48A C48 H48B 109.5 . .
C46 C48 H48C 109.5 . .
H48A C48 H48C 109.5 . .
H48B C48 H48C 109.5 . .
O5 C49 N5 125.3(3) . .
O5 C49 C50 117.7(3) . .
N5 C49 C50 117.0(3) . .
C51 C50 C49 110.7(3) . .
C51 C50 C52 108.7(4) . .
C49 C50 C52 109.8(3) . .
C51 C50 H50 109.2 . .
C49 C50 H50 109.2 . .
C52 C50 H50 109.2 . .
C50 C51 H51A 109.5 . .
C50 C51 H51B 109.5 . .
H51A C51 H51B 109.5 . .
C50 C51 H51C 109.5 . .
H51A C51 H51C 109.5 . .
H51B C51 H51C 109.5 . .
C50 C52 H52A 109.5 . .
C50 C52 H52B 109.5 . .
H52A C52 H52B 109.5 . .
C50 C52 H52C 109.5 . .
H52A C52 H52C 109.5 . .
H52B C52 H52C 109.5 . .
O4 C53 N6 120.0(3) . .
O4 C53 C54 117.1(3) . .
N6 C53 C54 122.6(3) . .
C56 C54 C53 111.9(4) . .
C56 C54 C55 109.0(5) . .
C53 C54 C55 109.1(4) . .
C56 C54 H54 108.9 . .
C53 C54 H54 108.9 . .
C55 C54 H54 108.9 . .
C54 C55 H55A 109.5 . .
C54 C55 H55B 109.5 . .
H55A C55 H55B 109.5 . .
C54 C55 H55C 109.5 . .
H55A C55 H55C 109.5 . .
H55B C55 H55C 109.5 . .
C54 C56 H56A 109.5 . .
C54 C56 H56B 109.5 . .
H56A C56 H56B 109.5 . .
C54 C56 H56C 109.5 . .
H56A C56 H56C 109.5 . .
H56B C56 H56C 109.5 . .
O6 C57 N7 119.9(3) . .
O6 C57 C58 116.2(3) . .
N7 C57 C58 123.6(3) . .
C59 C58 C60 110.1(3) . .
C59 C58 C57 108.3(3) . .
C60 C58 C57 111.8(3) . .
C59 C58 H58 108.8 . .
C60 C58 H58 108.8 . .
C57 C58 H58 108.8 . .
C58 C59 H59A 109.5 . .
C58 C59 H59B 109.5 . .
H59A C59 H59B 109.5 . .
C58 C59 H59C 109.5 . .
H59A C59 H59C 109.5 . .
H59B C59 H59C 109.5 . .
C58 C60 H60A 109.5 . .
C58 C60 H60B 109.5 . .
H60A C60 H60B 109.5 . .
C58 C60 H60C 109.5 . .
H60A C60 H60C 109.5 . .
H60B C60 H60C 109.5 . .
C62 N9 C63 146.7(8) . .
C62 N9 C64 102.5(7) . .
C63 N9 C64 110.6(4) . .
C62 C61 H61A 109.5 . .
C62 C61 H61B 109.5 . .
H61A C61 H61B 109.5 . .
C62 C61 H61C 109.5 . .
H61A C61 H61C 109.5 . .
H61B C61 H61C 109.5 . .
N9 C62 O7 140.2(10) . .
N9 C62 C61 100.7(6) . .
O7 C62 C61 118.8(7) . .
N9 C62 K2 140.7(5) . .
O7 C62 K2 42.3(3) . .
C61 C62 K2 90.3(4) . .
N9 C63 H63A 109.5 . .
N9 C63 H63B 109.5 . .
H63A C63 H63B 109.5 . .
N9 C63 H63C 109.5 . .
H63A C63 H63C 109.5 . .
H63B C63 H63C 109.5 . .
N9 C64 H64A 109.5 . .
N9 C64 H64B 109.5 . .
H64A C64 H64B 109.5 . .
N9 C64 H64C 109.5 . .
H64A C64 H64C 109.5 . .
H64B C64 H64C 109.5 . .
C66 C65 H65A 109.5 . .
C66 C65 H65B 109.5 . .
H65A C65 H65B 109.5 . .
C66 C65 H65C 109.5 . .
H65A C65 H65C 109.5 . .
H65B C65 H65C 109.5 . .
O8 C66 N10 129.5(13) . .
O8 C66 C65 120.5(11) . .
N10 C66 C65 109.9(9) . .
N10 C67 H67A 109.5 . .
N10 C67 H67B 109.5 . .
H67A C67 H67B 109.5 . .
N10 C67 H67C 109.5 . .
H67A C67 H67C 109.5 . .
H67B C67 H67C 109.5 . .
N10 C68 H68A 109.5 . .
N10 C68 H68B 109.5 . .
H68A C68 H68B 109.5 . .
N10 C68 H68C 109.5 . .
H68A C68 H68C 109.5 . .
H68B C68 H68C 109.5 . .
O10 C69 C70 110.2(5) . .
O10 C69 H69A 109.6 . .
C70 C69 H69A 109.6 . .
O10 C69 H69B 109.6 . .
C70 C69 H69B 109.6 . .
H69A C69 H69B 108.1 . .
C69 C70 H70A 109.5 . .
C69 C70 H70B 109.5 . .
H70A C70 H70B 109.5 . .
C69 C70 H70C 109.5 . .
H70A C70 H70C 109.5 . .
H70B C70 H70C 109.5 . .
C72 C71 H71A 109.5 . .
C72 C71 H71B 109.5 . .
H71A C71 H71B 109.5 . .
C72 C71 H71C 109.5 . .
H71A C71 H71C 109.5 . .
H71B C71 H71C 109.5 . .
O10 C72 C71 108.3(5) . .
O10 C72 H72A 110.0 . .
C71 C72 H72A 110.0 . .
O10 C72 H72B 110.0 . .
C71 C72 H72B 110.0 . .
H72A C72 H72B 108.4 . .
C72B O9 C72B 180.0(8) . 2_766
C72B O9 C72A 73.6(9) . 2_766
C72B O9 C72A 106.4(9) 2_766 2_766
C72B O9 C72A 106.4(9) . .
C72B O9 C72A 73.6(9) 2_766 .
C72A O9 C72A 180.000(4) 2_766 .
C73 C72A O9 103.2(13) . .
C73 C72A H72C 111.1 . .
O9 C72A H72C 111.1 . .
C73 C72A H72D 111.1 . .
O9 C72A H72D 111.1 . .
H72C C72A H72D 109.1 . .
O9 C72B C73 105.8(12) . 2_766
O9 C72B H72E 110.6 . .
C73 C72B H72E 110.6 2_766 .
O9 C72B H72F 110.6 . .
C73 C72B H72F 110.6 2_766 .
H72E C72B H72F 108.7 . .
C72A C73 C72B 76.2(10) . 2_766

loop_
_geom_bond_atom_site_label_1
_geom_bond_atom_site_label_2
_geom_bond_distance
_geom_bond_site_symmetry_2
Mn1 O6 2.039(2) .
Mn1 N3 2.140(3) .
Mn1 N2 2.152(2) .
Mn1 N4 2.189(3) .
Mn1 N1 2.543(2) .
Mn2 O3 2.045(2) .
Mn2 N5 2.133(3) .
Mn2 N6 2.140(3) .
Mn2 N7 2.184(2) .
Mn2 N8 2.639(3) .
K1 O2 2.503(3) .
K1 O4 2.516(3) .
K1 O8 2.588(4) .
K1 N7 3.142(3) .
K1 N4 3.279(3) .
K2 O5 2.527(3) .
K2 O1 2.573(2) 2_766
K2 O7 2.664(3) .
K2 O7 2.679(3) 2_676
K2 C36 3.119(4) .
K2 C62 3.439(6) .
K2 C35 3.464(4) .
K2 K2 3.9442(16) 2_676
N1 C13 1.430(4) .
N1 C12 1.434(4) .
N1 C6 1.441(4) .
N2 C41 1.345(4) .
N2 C7 1.408(4) .
N3 C37 1.327(4) .
N3 C1 1.407(4) .
N4 C45 1.319(4) .
N4 C18 1.417(4) .
N5 C49 1.346(4) .
N5 C31 1.411(4) .
N6 C53 1.329(4) .
N6 C19 1.408(4) .
N7 C57 1.325(4) .
N7 C30 1.412(4) .
N8 C32 1.431(4) .
N8 C25 1.435(4) .
N8 C24 1.437(4) .
N10 C66 1.196(13) .
N10 C67 1.421(9) .
N10 C68 1.612(14) .
O1 C41 1.259(4) .
O1 K2 2.573(2) 2_766
O2 C37 1.251(4) .
O3 C45 1.263(4) .
O4 C53 1.257(4) .
O5 C49 1.242(4) .
O6 C57 1.271(3) .
O7 C62 1.225(6) .
O7 K2 2.679(3) 2_676
O8 C66 1.183(8) .
O10 C69 1.397(7) .
O10 C72 1.427(7) .
C1 C2 1.389(4) .
C1 C6 1.402(4) .
C2 C3 1.387(5) .
C2 H2 0.9300 .
C3 C4 1.383(5) .
C3 H3 0.9300 .
C4 C5 1.390(5) .
C4 H4 0.9300 .
C5 C6 1.387(4) .
C5 H5 0.9300 .
C7 C8 1.405(4) .
C7 C12 1.409(4) .
C8 C9 1.384(5) .
C8 H8 0.9300 .
C9 C10 1.363(5) .
C9 H9 0.9300 .
C10 C11 1.392(5) .
C10 H10 0.9300 .
C11 C12 1.392(4) .
C11 H11 0.9300 .
C13 C14 1.387(5) .
C13 C18 1.409(4) .
C14 C15 1.386(5) .
C14 H14 0.9300 .
C15 C16 1.383(5) .
C15 H15 0.9300 .
C16 C17 1.393(5) .
C16 H16 0.9300 .
C17 C18 1.388(4) .
C17 H17 0.9300 .
C19 C20 1.394(4) .
C19 C24 1.405(4) .
C20 C21 1.383(5) .
C20 H20 0.9300 .
C21 C22 1.385(5) .
C21 H21 0.9300 .
C22 C23 1.377(5) .
C22 H22 0.9300 .
C23 C24 1.390(4) .
C23 H23 0.9300 .
C25 C26 1.382(4) .
C25 C30 1.406(4) .
C26 C27 1.390(5) .
C26 H26 0.9300 .
C27 C28 1.377(5) .
C27 H27 0.9300 .
C28 C29 1.394(5) .
C28 H28 0.9300 .
C29 C30 1.396(4) .
C29 H29 0.9300 .
C31 C36 1.395(4) .
C31 C32 1.414(4) .
C32 C33 1.393(4) .
C33 C34 1.383(5) .
C33 H33 0.9300 .
C34 C35 1.387(5) .
C34 H34 0.9300 .
C35 C36 1.378(5) .
C35 H35 0.9300 .
C36 H36 0.9300 .
C37 C38 1.530(5) .
C38 C40 1.516(6) .
C38 C39 1.529(6) .
C38 H38 0.9800 .
C39 H39A 0.9600 .
C39 H39B 0.9600 .
C39 H39C 0.9600 .
C40 H40A 0.9600 .
C40 H40B 0.9600 .
C40 H40C 0.9600 .
C41 C42 1.518(4) .
C42 C44 1.520(6) .
C42 C43 1.521(5) .
C42 H42 0.9800 .
C43 H43A 0.9600 .
C43 H43B 0.9600 .
C43 H43C 0.9600 .
C44 H44A 0.9600 .
C44 H44B 0.9600 .
C44 H44C 0.9600 .
C45 C46 1.530(4) .
C46 C48 1.529(5) .
C46 C47 1.532(5) .
C46 H46 0.9800 .
C47 H47A 0.9600 .
C47 H47B 0.9600 .
C47 H47C 0.9600 .
C48 H48A 0.9600 .
C48 H48B 0.9600 .
C48 H48C 0.9600 .
C49 C50 1.517(5) .
C50 C51 1.500(6) .
C50 C52 1.520(6) .
C50 H50 0.9800 .
C51 H51A 0.9600 .
C51 H51B 0.9600 .
C51 H51C 0.9600 .
C52 H52A 0.9600 .
C52 H52B 0.9600 .
C52 H52C 0.9600 .
C53 C54 1.528(5) .
C54 C56 1.483(7) .
C54 C55 1.533(7) .
C54 H54 0.9800 .
C55 H55A 0.9600 .
C55 H55B 0.9600 .
C55 H55C 0.9600 .
C56 H56A 0.9600 .
C56 H56B 0.9600 .
C56 H56C 0.9600 .
C57 C58 1.525(4) .
C58 C59 1.522(5) .
C58 C60 1.522(5) .
C58 H58 0.9800 .
C59 H59A 0.9600 .
C59 H59B 0.9600 .
C59 H59C 0.9600 .
C60 H60A 0.9600 .
C60 H60B 0.9600 .
C60 H60C 0.9600 .
N9 C62 1.055(8) .
N9 C63 1.446(6) .
N9 C64 1.746(8) .
C61 C62 1.647(10) .
C61 H61A 0.9600 .
C61 H61B 0.9600 .
C61 H61C 0.9600 .
C63 H63A 0.9600 .
C63 H63B 0.9600 .
C63 H63C 0.9600 .
C64 H64A 0.9600 .
C64 H64B 0.9600 .
C64 H64C 0.9600 .
C65 C66 1.598(14) .
C65 H65A 0.9600 .
C65 H65B 0.9600 .
C65 H65C 0.9600 .
C67 H67A 0.9600 .
C67 H67B 0.9600 .
C67 H67C 0.9600 .
C68 H68A 0.9600 .
C68 H68B 0.9600 .
C68 H68C 0.9600 .
C69 C70 1.471(9) .
C69 H69A 0.9700 .
C69 H69B 0.9700 .
C70 H70A 0.9600 .
C70 H70B 0.9600 .
C70 H70C 0.9600 .
C71 C72 1.486(8) .
C71 H71A 0.9600 .
C71 H71B 0.9600 .
C71 H71C 0.9600 .
C72 H72A 0.9700 .
C72 H72B 0.9700 .
O9 C72B 1.321(12) .
O9 C72B 1.321(12) 2_766
O9 C72A 1.451(15) 2_766
O9 C72A 1.451(15) .
C72A C73 1.305(15) .
C72A H72C 0.9700 .
C72A H72D 0.9700 .
C72B C73 1.390(13) 2_766
C72B H72E 0.9700 .
C72B H72F 0.9700 .
C73 C72B 1.390(13) 2_766
C73 H73A 0.9600 .
C73 H73B 0.9600 .
C73 H73C 0.9600 .

loop_
_geom_torsion_atom_site_label_1
_geom_torsion_atom_site_label_2
_geom_torsion_atom_site_label_3
_geom_torsion_atom_site_label_4
_geom_torsion
_geom_torsion_site_symmetry_1
_geom_torsion_site_symmetry_4
O6 Mn1 N1 C13 87(3) . .
N3 Mn1 N1 C13 -81.17(18) . .
N2 Mn1 N1 C13 159.44(19) . .
N4 Mn1 N1 C13 34.13(17) . .
O6 Mn1 N1 C12 -34(3) . .
N3 Mn1 N1 C12 158.10(19) . .
N2 Mn1 N1 C12 38.70(17) . .
N4 Mn1 N1 C12 -86.61(18) . .
O6 Mn1 N1 C6 -154(3) . .
N3 Mn1 N1 C6 38.50(17) . .
N2 Mn1 N1 C6 -80.89(17) . .
N4 Mn1 N1 C6 153.80(19) . .
O6 Mn1 N2 C41 -41.6(3) . .
N3 Mn1 N2 C41 80.7(3) . .
N4 Mn1 N2 C41 -162.8(2) . .
N1 Mn1 N2 C41 140.1(3) . .
O6 Mn1 N2 C7 138.96(19) . .
N3 Mn1 N2 C7 -98.7(2) . .
N4 Mn1 N2 C7 17.8(2) . .
N1 Mn1 N2 C7 -39.29(18) . .
O6 Mn1 N3 C37 -53.9(3) . .
N2 Mn1 N3 C37 -174.5(2) . .
N4 Mn1 N3 C37 63.7(3) . .
N1 Mn1 N3 C37 125.8(3) . .
O6 Mn1 N3 C1 140.87(19) . .
N2 Mn1 N3 C1 20.2(2) . .
N4 Mn1 N3 C1 -101.5(2) . .
N1 Mn1 N3 C1 -39.52(19) . .
O6 Mn1 N4 C45 -53.3(2) . .
N3 Mn1 N4 C45 -173.4(2) . .
N2 Mn1 N4 C45 68.3(2) . .
N1 Mn1 N4 C45 125.2(2) . .
O6 Mn1 N4 C18 147.31(19) . .
N3 Mn1 N4 C18 27.3(2) . .
N2 Mn1 N4 C18 -91.0(2) . .
N1 Mn1 N4 C18 -34.13(19) . .
O6 Mn1 N4 K1 58.74(9) . .
N3 Mn1 N4 K1 -61.31(9) . .
N2 Mn1 N4 K1 -179.61(8) . .
N1 Mn1 N4 K1 -122.71(9) . .
O2 K1 N4 C45 148.1(2) . .
O4 K1 N4 C45 -17.98(19) . .
O8 K1 N4 C45 -114.2(3) . .
N7 K1 N4 C45 68.98(19) . .
O2 K1 N4 C18 -88.67(17) . .
O4 K1 N4 C18 105.21(17) . .
O8 K1 N4 C18 9.0(3) . .
N7 K1 N4 C18 -167.84(17) . .
O2 K1 N4 Mn1 24.82(9) . .
O4 K1 N4 Mn1 -141.31(10) . .
O8 K1 N4 Mn1 122.5(2) . .
N7 K1 N4 Mn1 -54.35(8) . .
O3 Mn2 N5 C49 -57.2(3) . .
N6 Mn2 N5 C49 63.6(3) . .
N7 Mn2 N5 C49 176.2(3) . .
N8 Mn2 N5 C49 122.3(3) . .
O3 Mn2 N5 C31 138.2(2) . .
N6 Mn2 N5 C31 -101.1(2) . .
N7 Mn2 N5 C31 11.5(2) . .
N8 Mn2 N5 C31 -42.41(19) . .
O3 Mn2 N6 C53 -54.0(3) . .
N5 Mn2 N6 C53 -170.3(2) . .
N7 Mn2 N6 C53 70.8(2) . .
N8 Mn2 N6 C53 130.7(3) . .
O3 Mn2 N6 C19 135.9(2) . .
N5 Mn2 N6 C19 19.6(2) . .
N7 Mn2 N6 C19 -99.3(2) . .
N8 Mn2 N6 C19 -39.38(19) . .
O3 Mn2 N7 C57 -49.4(2) . .
N5 Mn2 N7 C57 72.9(2) . .
N6 Mn2 N7 C57 -173.4(2) . .
N8 Mn2 N7 C57 126.9(2) . .
O3 Mn2 N7 C30 150.12(19) . .
N5 Mn2 N7 C30 -87.5(2) . .
N6 Mn2 N7 C30 26.2(2) . .
N8 Mn2 N7 C30 -33.56(19) . .
O3 Mn2 N7 K1 61.15(10) . .
N5 Mn2 N7 K1 -176.51(8) . .
N6 Mn2 N7 K1 -62.80(9) . .
N8 Mn2 N7 K1 -122.54(9) . .
O2 K1 N7 C57 -16.95(18) . .
O4 K1 N7 C57 143.15(19) . .
O8 K1 N7 C57 -111.4(2) . .
N4 K1 N7 C57 66.52(19) . .
O2 K1 N7 C30 106.67(17) . .
O4 K1 N7 C30 -93.23(16) . .
O8 K1 N7 C30 12.2(2) . .
N4 K1 N7 C30 -169.86(17) . .
O2 K1 N7 Mn2 -136.81(9) . .
O4 K1 N7 Mn2 23.30(9) . .
O8 K1 N7 Mn2 128.75(15) . .
N4 K1 N7 Mn2 -53.34(8) . .
O3 Mn2 N8 C32 46.8(11) . .
N5 Mn2 N8 C32 39.97(17) . .
N6 Mn2 N8 C32 157.63(19) . .
N7 Mn2 N8 C32 -86.94(17) . .
O3 Mn2 N8 C25 166.9(10) . .
N5 Mn2 N8 C25 160.00(19) . .
N6 Mn2 N8 C25 -82.34(18) . .
N7 Mn2 N8 C25 33.09(17) . .
O3 Mn2 N8 C24 -73.1(11) . .
N5 Mn2 N8 C24 -80.01(18) . .
N6 Mn2 N8 C24 37.65(17) . .
N7 Mn2 N8 C24 153.08(19) . .
O4 K1 O2 C37 81.0(3) . .
O8 K1 O2 C37 -99.7(3) . .
N7 K1 O2 C37 129.9(3) . .
N4 K1 O2 C37 49.9(3) . .
N5 Mn2 O3 C45 174.9(3) . .
N6 Mn2 O3 C45 59.3(3) . .
N7 Mn2 O3 C45 -59.4(3) . .
N8 Mn2 O3 C45 168.2(9) . .
O2 K1 O4 C53 99.5(3) . .
O8 K1 O4 C53 -79.8(3) . .
N7 K1 O4 C53 51.7(3) . .
N4 K1 O4 C53 131.3(3) . .
O1 K2 O5 C49 -105.7(4) 2_766 .
O7 K2 O5 C49 130.1(5) . .
O7 K2 O5 C49 46.7(5) 2_676 .
C36 K2 O5 C49 -28.2(4) . .
C62 K2 O5 C49 144.3(5) . .
C35 K2 O5 C49 -24.4(4) . .
K2 K2 O5 C49 92.4(4) 2_676 .
N3 Mn1 O6 C57 47.6(3) . .
N2 Mn1 O6 C57 167.7(3) . .
N4 Mn1 O6 C57 -68.0(3) . .
N1 Mn1 O6 C57 -120(3) . .
O5 K2 O7 C62 50.5(5) . .
O1 K2 O7 C62 -59.1(5) 2_766 .
O7 K2 O7 C62 172.7(6) 2_676 .
C36 K2 O7 C62 84.8(6) . .
C35 K2 O7 C62 128.1(5) . .
K2 K2 O7 C62 172.7(6) 2_676 .
O5 K2 O7 K2 -122.12(11) . 2_676
O1 K2 O7 K2 128.23(10) 2_766 2_676
O7 K2 O7 K2 0.0 2_676 2_676
C36 K2 O7 K2 -87.84(16) . 2_676
C62 K2 O7 K2 -172.7(6) . 2_676
C35 K2 O7 K2 -44.5(2) . 2_676
O2 K1 O8 C66 65.8(19) . .
O4 K1 O8 C66 -114.6(19) . .
N7 K1 O8 C66 149.4(18) . .
N4 K1 O8 C66 -26(2) . .
C37 N3 C1 C2 58.9(5) . .
Mn1 N3 C1 C2 -136.6(3) . .
C37 N3 C1 C6 -128.7(3) . .
Mn1 N3 C1 C6 35.8(3) . .
C6 C1 C2 C3 -1.3(5) . .
N3 C1 C2 C3 171.0(3) . .
C1 C2 C3 C4 -0.2(5) . .
C2 C3 C4 C5 1.5(5) . .
C3 C4 C5 C6 -1.3(5) . .
C4 C5 C6 C1 -0.2(5) . .
C4 C5 C6 N1 -177.4(3) . .
C2 C1 C6 C5 1.5(5) . .
N3 C1 C6 C5 -171.4(3) . .
C2 C1 C6 N1 178.8(3) . .
N3 C1 C6 N1 5.9(4) . .
C13 N1 C6 C5 -108.9(3) . .
C12 N1 C6 C5 37.3(4) . .
Mn1 N1 C6 C5 142.7(3) . .
C13 N1 C6 C1 73.8(3) . .
C12 N1 C6 C1 -140.1(3) . .
Mn1 N1 C6 C1 -34.7(3) . .
C41 N2 C7 C8 41.3(4) . .
Mn1 N2 C7 C8 -139.2(3) . .
C41 N2 C7 C12 -143.9(3) . .
Mn1 N2 C7 C12 35.6(3) . .
N2 C7 C8 C9 175.1(3) . .
C12 C7 C8 C9 0.4(5) . .
C7 C8 C9 C10 -1.7(5) . .
C8 C9 C10 C11 1.7(5) . .
C9 C10 C11 C12 -0.3(5) . .
C10 C11 C12 C7 -1.1(5) . .
C10 C11 C12 N1 178.7(3) . .
C8 C7 C12 C11 1.0(4) . .
N2 C7 C12 C11 -174.2(3) . .
C8 C7 C12 N1 -178.8(3) . .
N2 C7 C12 N1 6.0(4) . .
C13 N1 C12 C11 36.7(4) . .
C6 N1 C12 C11 -109.0(3) . .
Mn1 N1 C12 C11 145.2(2) . .
C13 N1 C12 C7 -143.4(3) . .
C6 N1 C12 C7 70.8(3) . .
Mn1 N1 C12 C7 -34.9(3) . .
C12 N1 C13 C14 -105.6(3) . .
C6 N1 C13 C14 40.5(4) . .
Mn1 N1 C13 C14 147.6(3) . .
C12 N1 C13 C18 75.3(3) . .
C6 N1 C13 C18 -138.7(3) . .
Mn1 N1 C13 C18 -31.6(3) . .
C18 C13 C14 C15 0.9(5) . .
N1 C13 C14 C15 -178.2(3) . .
C13 C14 C15 C16 -0.3(6) . .
C14 C15 C16 C17 -0.1(6) . .
C15 C16 C17 C18 0.0(6) . .
C16 C17 C18 C13 0.6(5) . .
C16 C17 C18 N4 172.6(3) . .
C14 C13 C18 C17 -1.0(5) . .
N1 C13 C18 C17 178.1(3) . .
C14 C13 C18 N4 -173.4(3) . .
N1 C13 C18 N4 5.8(4) . .
C45 N4 C18 C17 59.6(4) . .
Mn1 N4 C18 C17 -141.4(3) . .
K1 N4 C18 C17 -49.6(3) . .
C45 N4 C18 C13 -128.4(3) . .
Mn1 N4 C18 C13 30.6(3) . .
K1 N4 C18 C13 122.4(3) . .
C53 N6 C19 C20 55.4(5) . .
Mn2 N6 C19 C20 -135.1(3) . .
C53 N6 C19 C24 -132.6(3) . .
Mn2 N6 C19 C24 36.9(3) . .
C24 C19 C20 C21 1.4(5) . .
N6 C19 C20 C21 173.4(3) . .
C19 C20 C21 C22 -0.8(5) . .
C20 C21 C22 C23 -0.8(5) . .
C21 C22 C23 C24 1.9(5) . .
C22 C23 C24 C19 -1.3(5) . .
C22 C23 C24 N8 -179.9(3) . .
C20 C19 C24 C23 -0.4(4) . .
N6 C19 C24 C23 -172.9(3) . .
C20 C19 C24 N8 178.3(3) . .
N6 C19 C24 N8 5.8(4) . .
C32 N8 C24 C23 41.8(4) . .
C25 N8 C24 C23 -106.9(3) . .
Mn2 N8 C24 C23 145.2(3) . .
C32 N8 C24 C19 -136.9(3) . .
C25 N8 C24 C19 74.4(3) . .
Mn2 N8 C24 C19 -33.5(3) . .
C32 N8 C25 C26 -105.4(3) . .
C24 N8 C25 C26 43.5(4) . .
Mn2 N8 C25 C26 149.7(3) . .
C32 N8 C25 C30 74.2(3) . .
C24 N8 C25 C30 -136.8(3) . .
Mn2 N8 C25 C30 -30.6(3) . .
C30 C25 C26 C27 0.4(5) . .
N8 C25 C26 C27 -180.0(3) . .
C25 C26 C27 C28 -0.2(5) . .
C26 C27 C28 C29 0.5(5) . .
C27 C28 C29 C30 -1.0(5) . .
C28 C29 C30 C25 1.1(5) . .
C28 C29 C30 N7 173.8(3) . .
C26 C25 C30 C29 -0.8(4) . .
N8 C25 C30 C29 179.5(3) . .
C26 C25 C30 N7 -173.9(3) . .
N8 C25 C30 N7 6.5(4) . .
C57 N7 C30 C29 58.6(4) . .
Mn2 N7 C30 C29 -142.0(3) . .
K1 N7 C30 C29 -50.8(3) . .
C57 N7 C30 C25 -128.8(3) . .
Mn2 N7 C30 C25 30.7(3) . .
K1 N7 C30 C25 121.8(3) . .
C49 N5 C31 C36 59.1(4) . .
Mn2 N5 C31 C36 -133.9(3) . .
C49 N5 C31 C32 -125.0(3) . .
Mn2 N5 C31 C32 42.0(3) . .
C36 C31 C32 C33 0.2(4) . .
N5 C31 C32 C33 -175.9(3) . .
C36 C31 C32 N8 178.4(3) . .
N5 C31 C32 N8 2.3(4) . .
C25 N8 C32 C33 37.7(4) . .
C24 N8 C32 C33 -110.9(3) . .
Mn2 N8 C32 C33 145.0(3) . .
C25 N8 C32 C31 -140.5(3) . .
C24 N8 C32 C31 70.9(3) . .
Mn2 N8 C32 C31 -33.2(3) . .
C31 C32 C33 C34 -1.3(5) . .
N8 C32 C33 C34 -179.4(3) . .
C32 C33 C34 C35 1.4(5) . .
C33 C34 C35 C36 -0.4(5) . .
C33 C34 C35 K2 -72.0(3) . .
O5 K2 C35 C36 -8.4(2) . .
O1 K2 C35 C36 99.2(2) 2_766 .
O7 K2 C35 C36 -86.9(3) . .
O7 K2 C35 C36 -132.8(2) 2_676 .
C62 K2 C35 C36 -42.0(5) . .
K2 K2 C35 C36 -119.0(2) 2_676 .
O5 K2 C35 C34 106.4(2) . .
O1 K2 C35 C34 -146.0(2) 2_766 .
O7 K2 C35 C34 27.9(4) . .
O7 K2 C35 C34 -18.0(2) 2_676 .
C36 K2 C35 C34 114.8(3) . .
C62 K2 C35 C34 72.8(5) . .
K2 K2 C35 C34 -4.2(3) 2_676 .
C34 C35 C36 C31 -0.7(5) . .
K2 C35 C36 C31 99.5(3) . .
C34 C35 C36 K2 -100.2(3) . .
N5 C31 C36 C35 176.7(3) . .
C32 C31 C36 C35 0.8(5) . .
N5 C31 C36 K2 -86.3(3) . .
C32 C31 C36 K2 97.8(3) . .
O5 K2 C36 C35 170.5(3) . .
O1 K2 C36 C35 -78.8(2) 2_766 .
O7 K2 C36 C35 130.9(2) . .
O7 K2 C36 C35 45.7(2) 2_676 .
C62 K2 C36 C35 159.2(3) . .
K2 K2 C36 C35 74.4(2) 2_676 .
O5 K2 C36 C31 49.1(2) . .
O1 K2 C36 C31 159.8(2) 2_766 .
O7 K2 C36 C31 9.5(3) . .
O7 K2 C36 C31 -75.7(2) 2_676 .
C62 K2 C36 C31 37.8(3) . .
C35 K2 C36 C31 -121.4(3) . .
K2 K2 C36 C31 -47.0(2) 2_676 .
K1 O2 C37 N3 -85.4(4) . .
K1 O2 C37 C38 92.0(3) . .
C1 N3 C37 O2 -178.8(3) . .
Mn1 N3 C37 O2 17.7(4) . .
C1 N3 C37 C38 3.9(5) . .
Mn1 N3 C37 C38 -159.5(3) . .
O2 C37 C38 C40 66.2(4) . .
N3 C37 C38 C40 -116.4(4) . .
O2 C37 C38 C39 -55.8(5) . .
N3 C37 C38 C39 121.6(4) . .
K2 O1 C41 N2 -171.4(3) 2_766 .
K2 O1 C41 C42 12.0(7) 2_766 .
C7 N2 C41 O1 -1.7(5) . .
Mn1 N2 C41 O1 179.0(2) . .
C7 N2 C41 C42 175.0(3) . .
Mn1 N2 C41 C42 -4.3(4) . .
O1 C41 C42 C44 83.8(4) . .
N2 C41 C42 C44 -93.1(4) . .
O1 C41 C42 C43 -39.9(5) . .
N2 C41 C42 C43 143.1(3) . .
Mn2 O3 C45 N4 63.8(4) . .
Mn2 O3 C45 C46 -121.2(3) . .
C18 N4 C45 O3 -169.8(3) . .
Mn1 N4 C45 O3 32.7(4) . .
K1 N4 C45 O3 -71.3(3) . .
C18 N4 C45 C46 15.6(5) . .
Mn1 N4 C45 C46 -141.9(3) . .
K1 N4 C45 C46 114.1(3) . .
O3 C45 C46 C48 61.1(4) . .
N4 C45 C46 C48 -124.1(3) . .
O3 C45 C46 C47 -59.9(4) . .
N4 C45 C46 C47 114.9(3) . .
K2 O5 C49 N5 5.3(7) . .
K2 O5 C49 C50 -172.5(3) . .
C31 N5 C49 O5 1.6(5) . .
Mn2 N5 C49 O5 -162.5(3) . .
C31 N5 C49 C50 179.5(3) . .
Mn2 N5 C49 C50 15.4(4) . .
O5 C49 C50 C51 -61.8(5) . .
N5 C49 C50 C51 120.1(4) . .
O5 C49 C50 C52 58.2(5) . .
N5 C49 C50 C52 -119.8(4) . .
K1 O4 C53 N6 -82.1(4) . .
K1 O4 C53 C54 92.4(3) . .
C19 N6 C53 O4 -178.1(3) . .
Mn2 N6 C53 O4 12.8(4) . .
C19 N6 C53 C54 7.7(5) . .
Mn2 N6 C53 C54 -161.4(3) . .
O4 C53 C54 C56 54.2(6) . .
N6 C53 C54 C56 -131.4(5) . .
O4 C53 C54 C55 -66.5(5) . .
N6 C53 C54 C55 107.9(5) . .
Mn1 O6 C57 N7 74.5(4) . .
Mn1 O6 C57 C58 -111.5(3) . .
C30 N7 C57 O6 -173.6(3) . .
Mn2 N7 C57 O6 27.2(4) . .
K1 N7 C57 O6 -74.3(3) . .
C30 N7 C57 C58 12.9(4) . .
Mn2 N7 C57 C58 -146.3(2) . .
K1 N7 C57 C58 112.1(3) . .
O6 C57 C58 C59 -59.4(4) . .
N7 C57 C58 C59 114.4(3) . .
O6 C57 C58 C60 62.2(4) . .
N7 C57 C58 C60 -124.0(3) . .
C63 N9 C62 O7 178.7(7) . .
C64 N9 C62 O7 -8.3(10) . .
C63 N9 C62 C61 5.9(12) . .
C64 N9 C62 C61 178.9(4) . .
C63 N9 C62 K2 109.6(12) . .
C64 N9 C62 K2 -77.3(10) . .
K2 O7 C62 N9 -118.5(9) . .
K2 O7 C62 N9 48.8(13) 2_676 .
K2 O7 C62 C61 53.3(7) . .
K2 O7 C62 C61 -139.3(6) 2_676 .
K2 O7 C62 K2 167.3(10) 2_676 .
O5 K2 C62 N9 -10.5(10) . .
O1 K2 C62 N9 -114.0(11) 2_766 .
O7 K2 C62 N9 117.3(14) . .
O7 K2 C62 N9 109.8(11) 2_676 .
C36 K2 C62 N9 -0.4(12) . .
C35 K2 C62 N9 23.8(13) . .
K2 K2 C62 N9 111.6(11) 2_676 .
O5 K2 C62 O7 -127.9(5) . .
O1 K2 C62 O7 128.7(5) 2_766 .
O7 K2 C62 O7 -7.5(6) 2_676 .
C36 K2 C62 O7 -117.7(4) . .
C35 K2 C62 O7 -93.6(5) . .
K2 K2 C62 O7 -5.7(5) 2_676 .
O5 K2 C62 C61 96.8(4) . .
O1 K2 C62 C61 -6.7(4) 2_766 .
O7 K2 C62 C61 -135.4(7) . .
O7 K2 C62 C61 -142.9(3) 2_676 .
C36 K2 C62 C61 107.0(4) . .
C35 K2 C62 C61 131.1(5) . .
K2 K2 C62 C61 -141.1(4) 2_676 .
K1 O8 C66 N10 -158.4(14) . .
K1 O8 C66 C65 21(2) . .
C67 N10 C66 O8 178.4(8) . .
C68 N10 C66 O8 -5.9(12) . .
C67 N10 C66 C65 -1.0(13) . .
C68 N10 C66 C65 174.6(6) . .
C72 O10 C69 C70 -176.1(6) . .
C69 O10 C72 C71 -164.3(6) . .
C72B O9 C72A C73 171.4(13) . .
C72B O9 C72A C73 -8.6(13) 2_766 .
C72A O9 C72A C73 -57(100) 2_766 .
C72B O9 C72B C73 99(100) 2_766 2_766
C72A O9 C72B C73 -8.2(12) 2_766 2_766
C72A O9 C72B C73 171.8(12) . 2_766
O9 C72A C73 C72B 8.1(12) . 2_766
